data_2222151
loop_
_publ_author_name
'Li, Bin'
'Li, Yi-Qun'
'Liu, Jie'
'Zheng, Wen-Jie'

_publ_section_title
;
 1-{2-[(4-Hydroxy-3-methoxybenzylidene)amino]ethyl}-3-methylimidazolium
 hexafluorophosphate
;
_journal_coeditor_code SU2112
_journal_issue 6
_journal_name_full 'Acta Crystallographica Section E'
_journal_page_first o1427
_journal_paper_doi 10.1107/S160053680901928X
_journal_volume 65
_journal_year 2009
_chemical_formula_iupac 'C14 H18 N3 O2 +, P1 F6 -'
_chemical_formula_moiety 'C14 H18 N3 O2 +, F6 P -'
_chemical_formula_sum 'C14 H18 F6 N3 O2 P'
_chemical_formula_weight 405.28
_chemical_name_systematic
;
1-{2-[(4-Hydroxy-3-methoxybenzylidene)amino]ethyl}-3-methylimidazolium
hexafluorophosphate
;
_space_group_IT_number 14
_symmetry_cell_setting monoclinic
_symmetry_space_group_name_Hall '-P 2yn'
_symmetry_space_group_name_H-M 'P 1 21/n 1'
_atom_sites_solution_hydrogens geom
_atom_sites_solution_primary direct
_atom_sites_solution_secondary difmap
_audit_creation_method SHELXL-97
_cell_angle_alpha 90.00
_cell_angle_beta 96.245(2)
_cell_angle_gamma 90.00
_cell_formula_units_Z 4
_cell_length_a 7.5285(10)
_cell_length_b 12.6850(16)
_cell_length_c 17.827(2)
_cell_measurement_reflns_used 4600
_cell_measurement_temperature 173(2)
_cell_measurement_theta_max 27.05
_cell_measurement_theta_min 2.30
_cell_volume 1692.4(4)
_computing_cell_refinement 'SAINT (Bruker, 2002)'
_computing_data_collection 'SMART (Bruker, 2002)'
_computing_data_reduction 'SAINT (Bruker, 2002)'
_computing_molecular_graphics 'SHELXTL (Sheldrick, 2008)'
_computing_publication_material 'SHELXTL (Sheldrick, 2008)'
_computing_structure_refinement 'SHELXL97 (Sheldrick, 2008)'
_computing_structure_solution 'SHELXS97 (Sheldrick, 2008)'
_diffrn_ambient_temperature 173(2)
_diffrn_measured_fraction_theta_full 0.978
_diffrn_measured_fraction_theta_max 0.978
_diffrn_measurement_device_type 'Bruker SMART CCD area-detector'
_diffrn_measurement_method '\f and \w'
_diffrn_radiation_monochromator graphite
_diffrn_radiation_source 'fine-focus sealed tube'
_diffrn_radiation_type MoK\a
_diffrn_radiation_wavelength 0.71073
_diffrn_reflns_av_R_equivalents 0.0192
_diffrn_reflns_av_sigmaI/netI 0.0249
_diffrn_reflns_limit_h_max 9
_diffrn_reflns_limit_h_min -7
_diffrn_reflns_limit_k_max 13
_diffrn_reflns_limit_k_min -16
_diffrn_reflns_limit_l_max 22
_diffrn_reflns_limit_l_min -22
_diffrn_reflns_number 8519
_diffrn_reflns_theta_full 27.05
_diffrn_reflns_theta_max 27.05
_diffrn_reflns_theta_min 1.97
_diffrn_standards_decay_% 0
_diffrn_standards_number 0
_exptl_absorpt_coefficient_mu 0.240
_exptl_absorpt_correction_T_max 0.9144
_exptl_absorpt_correction_T_min 0.8935
_exptl_absorpt_correction_type multi-scan
_exptl_absorpt_process_details '(SADABS; Sheldrick, 1996)'
_exptl_crystal_colour colorless
_exptl_crystal_density_diffrn 1.591
_exptl_crystal_density_method 'not measured'
_exptl_crystal_description block
_exptl_crystal_F_000 832
_exptl_crystal_size_max 0.48
_exptl_crystal_size_mid 0.43
_exptl_crystal_size_min 0.38
_refine_diff_density_max 0.264
_refine_diff_density_min -0.294
_refine_ls_extinction_method none
_refine_ls_goodness_of_fit_ref 1.067
_refine_ls_hydrogen_treatment constr
_refine_ls_matrix_type full
_refine_ls_number_parameters 238
_refine_ls_number_reflns 3635
_refine_ls_number_restraints 0
_refine_ls_restrained_S_all 1.067
_refine_ls_R_factor_all 0.0453
_refine_ls_R_factor_gt 0.0340
_refine_ls_shift/su_max 0.001
_refine_ls_shift/su_mean 0.000
_refine_ls_structure_factor_coef Fsqd
_refine_ls_weighting_details 'calc w=1/[\s^2^(Fo^2^)+(0.0489P)^2^+0.5604P] where P=(Fo^2^+2Fc^2^)/3'
_refine_ls_weighting_scheme calc
_refine_ls_wR_factor_gt 0.0923
_refine_ls_wR_factor_ref 0.0992
_reflns_number_gt 2904
_reflns_number_total 3635
_reflns_threshold_expression I>2\s(I)
_cod_data_source_file su2112.cif
_cod_data_source_block I
_cod_original_cell_volume 1692.3(4)
_cod_original_sg_symbol_H-M 'P 21/n'
_cod_database_code 2222151
_cod_database_fobs_code 2222151

loop_
_symmetry_equiv_pos_as_xyz
'x, y, z'
'-x+1/2, y+1/2, -z+1/2'
'-x, -y, -z'
'x-1/2, -y-1/2, z-1/2'

loop_
_atom_site_type_symbol
_atom_site_label
_atom_site_fract_x
_atom_site_fract_y
_atom_site_fract_z
_atom_site_U_iso_or_equiv
_atom_site_adp_type
_atom_site_calc_flag
_atom_site_refinement_flags
_atom_site_occupancy
_atom_site_disorder_assembly
_atom_site_disorder_group
C C1 0.4931(2) 0.59395(12) 0.15334(9) 0.0254(3) Uani d . 1 . .
C C2 0.5820(2) 0.59443(12) 0.22669(9) 0.0245(3) Uani d . 1 . .
H H2 0.5929 0.6582 0.2548 0.029 Uiso calc R 1 . .
C C3 0.6536(2) 0.50227(12) 0.25801(9) 0.0246(3) Uani d . 1 . .
C C4 0.6351(2) 0.40751(12) 0.21695(9) 0.0277(3) Uani d . 1 . .
C C5 0.5435(2) 0.40639(13) 0.14557(9) 0.0302(4) Uani d . 1 . .
H H5 0.5282 0.3421 0.1182 0.036 Uiso calc R 1 . .
C C6 0.4735(2) 0.49990(12) 0.11374(9) 0.0283(3) Uani d . 1 . .
H H6 0.4118 0.4992 0.0644 0.034 Uiso calc R 1 . .
C C7 0.7471(2) 0.58042(14) 0.37782(10) 0.0363(4) Uani d . 1 . .
H H7A 0.8078 0.6402 0.3568 0.054 Uiso calc R 1 . .
H H7B 0.8098 0.5613 0.4270 0.054 Uiso calc R 1 . .
H H7C 0.6236 0.6001 0.3839 0.054 Uiso calc R 1 . .
C C8 0.4221(2) 0.69108(13) 0.11667(9) 0.0264(3) Uani d . 1 . .
H H8 0.3633 0.6859 0.0669 0.032 Uiso calc R 1 . .
C C9 0.3561(2) 0.86914(13) 0.10164(9) 0.0286(3) Uani d . 1 . .
H H9A 0.2947 0.8417 0.0537 0.034 Uiso calc R 1 . .
H H9B 0.4520 0.9176 0.0894 0.034 Uiso calc R 1 . .
C C10 0.2231(2) 0.92900(14) 0.14407(10) 0.0324(4) Uani d . 1 . .
H H10A 0.1602 0.9819 0.1100 0.039 Uiso calc R 1 . .
H H10B 0.1329 0.8792 0.1598 0.039 Uiso calc R 1 . .
C C11 0.3670(2) 0.93695(13) 0.27651(9) 0.0281(3) Uani d . 1 . .
H H11 0.3487 0.8652 0.2889 0.034 Uiso calc R 1 . .
C C12 0.4516(2) 1.10234(13) 0.28397(10) 0.0330(4) Uani d . 1 . .
H H12 0.5030 1.1667 0.3031 0.040 Uiso calc R 1 . .
C C13 0.3652(2) 1.08660(13) 0.21491(10) 0.0336(4) Uani d . 1 . .
H H13 0.3445 1.1377 0.1760 0.040 Uiso calc R 1 . .
C C14 0.5274(3) 0.98980(16) 0.39957(10) 0.0420(4) Uani d . 1 . .
H H14A 0.4489 1.0207 0.4341 0.063 Uiso calc R 1 . .
H H14B 0.6457 1.0226 0.4081 0.063 Uiso calc R 1 . .
H H14C 0.5383 0.9138 0.4088 0.063 Uiso calc R 1 . .
F F1 -0.02389(14) 0.28060(9) -0.01415(7) 0.0477(3) Uani d . 1 . .
F F2 0.17917(17) 0.21418(9) -0.08507(6) 0.0500(3) Uani d . 1 . .
F F3 0.07180(16) 0.11320(8) 0.00376(7) 0.0503(3) Uani d . 1 . .
F F4 0.35699(15) 0.17051(10) 0.02179(7) 0.0536(3) Uani d . 1 . .
F F5 0.15258(16) 0.23765(10) 0.09197(6) 0.0485(3) Uani d . 1 . .
F F6 0.26139(15) 0.33750(8) 0.00272(6) 0.0474(3) Uani d . 1 . .
N N1 0.43423(18) 0.78152(10) 0.14719(7) 0.0288(3) Uani d . 1 . .
N N2 0.31202(17) 0.98250(10) 0.21108(8) 0.0279(3) Uani d . 1 . .
N N3 0.45170(18) 1.00816(11) 0.32170(8) 0.0291(3) Uani d . 1 . .
O O1 0.74720(16) 0.49223(9) 0.32760(6) 0.0325(3) Uani d . 1 . .
O O2 0.70614(18) 0.31595(9) 0.24688(7) 0.0409(3) Uani d . 1 . .
H H2A 0.7684 0.3288 0.2879 0.061 Uiso calc R 1 . .
P P1 0.16710(6) 0.22501(3) 0.00298(2) 0.02858(13) Uani d . 1 . .

loop_
_atom_site_aniso_label
_atom_site_aniso_U_11
_atom_site_aniso_U_22
_atom_site_aniso_U_33
_atom_site_aniso_U_12
_atom_site_aniso_U_13
_atom_site_aniso_U_23
C1 0.0204(7) 0.0258(8) 0.0301(8) -0.0006(6) 0.0031(6) 0.0002(6)
C2 0.0254(7) 0.0209(7) 0.0274(8) -0.0027(6) 0.0036(6) -0.0027(6)
C3 0.0240(7) 0.0249(8) 0.0249(8) -0.0043(6) 0.0027(6) 0.0006(6)
C4 0.0300(8) 0.0210(7) 0.0316(9) -0.0009(6) 0.0011(6) 0.0015(6)
C5 0.0332(9) 0.0234(8) 0.0334(9) -0.0014(6) 0.0006(7) -0.0063(7)
C6 0.0265(8) 0.0299(8) 0.0272(8) -0.0018(6) -0.0024(6) -0.0023(7)
C7 0.0422(10) 0.0370(10) 0.0285(9) 0.0013(8) -0.0018(7) -0.0083(7)
C8 0.0234(7) 0.0305(8) 0.0248(8) 0.0001(6) 0.0005(6) 0.0000(6)
C9 0.0331(8) 0.0259(8) 0.0255(8) 0.0028(6) -0.0024(6) 0.0015(6)
C10 0.0286(8) 0.0317(9) 0.0351(9) 0.0054(7) -0.0052(7) -0.0021(7)
C11 0.0296(8) 0.0258(8) 0.0291(8) -0.0015(6) 0.0043(6) -0.0003(7)
C12 0.0326(9) 0.0247(8) 0.0429(10) -0.0022(7) 0.0101(7) -0.0038(7)
C13 0.0357(9) 0.0234(8) 0.0427(10) 0.0041(7) 0.0087(7) 0.0029(7)
C14 0.0475(11) 0.0507(12) 0.0272(9) -0.0067(9) 0.0018(8) -0.0051(8)
F1 0.0338(6) 0.0458(7) 0.0599(7) 0.0069(5) -0.0110(5) -0.0037(5)
F2 0.0641(8) 0.0555(7) 0.0306(6) -0.0080(6) 0.0059(5) -0.0050(5)
F3 0.0612(8) 0.0312(6) 0.0591(8) -0.0099(5) 0.0093(6) 0.0020(5)
F4 0.0404(6) 0.0603(8) 0.0592(7) 0.0186(6) 0.0011(5) 0.0041(6)
F5 0.0596(7) 0.0563(7) 0.0293(6) 0.0083(6) 0.0042(5) 0.0001(5)
F6 0.0505(7) 0.0366(6) 0.0513(7) -0.0149(5) -0.0111(5) 0.0023(5)
N1 0.0337(7) 0.0258(7) 0.0259(7) 0.0046(6) -0.0006(5) 0.0016(6)
N2 0.0263(7) 0.0256(7) 0.0317(7) 0.0044(5) 0.0033(5) -0.0004(6)
N3 0.0293(7) 0.0290(7) 0.0297(7) -0.0026(6) 0.0064(5) -0.0031(6)
O1 0.0436(7) 0.0250(6) 0.0267(6) 0.0000(5) -0.0057(5) -0.0007(5)
O2 0.0582(9) 0.0214(6) 0.0388(7) 0.0025(6) -0.0149(6) -0.0013(5)
P1 0.0299(2) 0.0267(2) 0.0283(2) 0.00017(17) -0.00086(16) 0.00051(17)

loop_
_atom_type_symbol
_atom_type_description
_atom_type_scat_dispersion_real
_atom_type_scat_dispersion_imag
_atom_type_scat_source
C C 0.0033 0.0016 'International Tables Vol C Tables 4.2.6.8 and 6.1.1.4'
H H 0.0000 0.0000 'International Tables Vol C Tables 4.2.6.8 and 6.1.1.4'
N N 0.0061 0.0033 'International Tables Vol C Tables 4.2.6.8 and 6.1.1.4'
O O 0.0106 0.0060 'International Tables Vol C Tables 4.2.6.8 and 6.1.1.4'
F F 0.0171 0.0103 'International Tables Vol C Tables 4.2.6.8 and 6.1.1.4'
P P 0.1023 0.0942 'International Tables Vol C Tables 4.2.6.8 and 6.1.1.4'

loop_
_geom_angle_atom_site_label_1
_geom_angle_atom_site_label_2
_geom_angle_atom_site_label_3
_geom_angle_site_symmetry_1
_geom_angle_site_symmetry_3
_geom_angle
_geom_angle_publ_flag
C6 C1 C2 . . 119.47(14) ?
C6 C1 C8 . . 118.84(14) ?
C2 C1 C8 . . 121.68(14) ?
C3 C2 C1 . . 119.96(14) ?
C3 C2 H2 . . 120.0 ?
C1 C2 H2 . . 120.0 ?
O1 C3 C2 . . 125.97(14) ?
O1 C3 C4 . . 113.93(13) ?
C2 C3 C4 . . 120.09(14) ?
O2 C4 C5 . . 119.19(14) ?
O2 C4 C3 . . 120.81(14) ?
C5 C4 C3 . . 120.00(14) ?
C4 C5 C6 . . 119.71(15) ?
C4 C5 H5 . . 120.1 ?
C6 C5 H5 . . 120.1 ?
C1 C6 C5 . . 120.73(14) ?
C1 C6 H6 . . 119.6 ?
C5 C6 H6 . . 119.6 ?
O1 C7 H7A . . 109.5 ?
O1 C7 H7B . . 109.5 ?
H7A C7 H7B . . 109.5 ?
O1 C7 H7C . . 109.5 ?
H7A C7 H7C . . 109.5 ?
H7B C7 H7C . . 109.5 ?
N1 C8 C1 . . 124.21(14) ?
N1 C8 H8 . . 117.9 ?
C1 C8 H8 . . 117.9 ?
N1 C9 C10 . . 110.50(14) ?
N1 C9 H9A . . 109.6 ?
C10 C9 H9A . . 109.6 ?
N1 C9 H9B . . 109.6 ?
C10 C9 H9B . . 109.6 ?
H9A C9 H9B . . 108.1 ?
N2 C10 C9 . . 111.62(13) ?
N2 C10 H10A . . 109.3 ?
C9 C10 H10A . . 109.3 ?
N2 C10 H10B . . 109.3 ?
C9 C10 H10B . . 109.3 ?
H10A C10 H10B . . 108.0 ?
N3 C11 N2 . . 108.71(15) ?
N3 C11 H11 . . 125.6 ?
N2 C11 H11 . . 125.6 ?
C13 C12 N3 . . 107.13(15) ?
C13 C12 H12 . . 126.4 ?
N3 C12 H12 . . 126.4 ?
C12 C13 N2 . . 107.25(15) ?
C12 C13 H13 . . 126.4 ?
N2 C13 H13 . . 126.4 ?
N3 C14 H14A . . 109.5 ?
N3 C14 H14B . . 109.5 ?
H14A C14 H14B . . 109.5 ?
N3 C14 H14C . . 109.5 ?
H14A C14 H14C . . 109.5 ?
H14B C14 H14C . . 109.5 ?
C8 N1 C9 . . 116.33(14) ?
C11 N2 C13 . . 108.20(14) ?
C11 N2 C10 . . 125.74(14) ?
C13 N2 C10 . . 125.87(14) ?
C11 N3 C12 . . 108.71(14) ?
C11 N3 C14 . . 125.50(15) ?
C12 N3 C14 . . 125.77(14) ?
C3 O1 C7 . . 117.38(12) ?
C4 O2 H2A . . 109.5 ?
F2 P1 F3 . . 90.34(6) ?
F2 P1 F4 . . 91.38(7) ?
F3 P1 F4 . . 90.37(7) ?
F2 P1 F6 . . 90.07(6) ?
F3 P1 F6 . . 179.46(7) ?
F4 P1 F6 . . 89.96(7) ?
F2 P1 F1 . . 89.80(7) ?
F3 P1 F1 . . 89.88(6) ?
F4 P1 F1 . . 178.80(7) ?
F6 P1 F1 . . 89.78(6) ?
F2 P1 F5 . . 179.03(7) ?
F3 P1 F5 . . 90.06(7) ?
F4 P1 F5 . . 89.50(6) ?
F6 P1 F5 . . 89.52(6) ?
F1 P1 F5 . . 89.32(6) ?

loop_
_geom_bond_atom_site_label_1
_geom_bond_atom_site_label_2
_geom_bond_site_symmetry_2
_geom_bond_distance
_geom_bond_publ_flag
C1 C6 . 1.386(2) ?
C1 C2 . 1.403(2) ?
C1 C8 . 1.468(2) ?
C2 C3 . 1.380(2) ?
C2 H2 . 0.9500 ?
C3 O1 . 1.3644(18) ?
C3 C4 . 1.406(2) ?
C4 O2 . 1.3629(19) ?
C4 C5 . 1.380(2) ?
C5 C6 . 1.393(2) ?
C5 H5 . 0.9500 ?
C6 H6 . 0.9500 ?
C7 O1 . 1.433(2) ?
C7 H7A . 0.9800 ?
C7 H7B . 0.9800 ?
C7 H7C . 0.9800 ?
C8 N1 . 1.269(2) ?
C8 H8 . 0.9500 ?
C9 N1 . 1.4618(19) ?
C9 C10 . 1.521(2) ?
C9 H9A . 0.9900 ?
C9 H9B . 0.9900 ?
C10 N2 . 1.470(2) ?
C10 H10A . 0.9900 ?
C10 H10B . 0.9900 ?
C11 N3 . 1.327(2) ?
C11 N2 . 1.327(2) ?
C11 H11 . 0.9500 ?
C12 C13 . 1.343(3) ?
C12 N3 . 1.371(2) ?
C12 H12 . 0.9500 ?
C13 N2 . 1.379(2) ?
C13 H13 . 0.9500 ?
C14 N3 . 1.461(2) ?
C14 H14A . 0.9800 ?
C14 H14B . 0.9800 ?
C14 H14C . 0.9800 ?
F1 P1 . 1.6008(11) ?
F2 P1 . 1.5880(11) ?
F3 P1 . 1.5902(11) ?
F4 P1 . 1.5905(11) ?
F5 P1 . 1.6101(11) ?
F6 P1 . 1.5941(11) ?
O2 H2A . 0.8400 ?

loop_
_geom_hbond_atom_site_label_D
_geom_hbond_atom_site_label_H
_geom_hbond_atom_site_label_A
_geom_hbond_site_symmetry_A
_geom_hbond_distance_DH
_geom_hbond_distance_HA
_geom_hbond_distance_DA
_geom_hbond_angle_DHA
O2 H2A O1 . 0.84 2.20 2.6589(16) 114
O2 H2A N1 2_645 0.84 2.48 3.1584(18) 139
O2 H2A F2 4_666 0.84 2.49 3.0487(18) 125

loop_
_geom_torsion_atom_site_label_1
_geom_torsion_atom_site_label_2
_geom_torsion_atom_site_label_3
_geom_torsion_atom_site_label_4
_geom_torsion_site_symmetry_1
_geom_torsion_site_symmetry_2
_geom_torsion_site_symmetry_3
_geom_torsion_site_symmetry_4
_geom_torsion
_geom_torsion_publ_flag
C6 C1 C2 C3 . . . . 1.8(2) ?
C8 C1 C2 C3 . . . . -177.20(14) ?
C1 C2 C3 O1 . . . . 178.08(14) ?
C1 C2 C3 C4 . . . . -1.0(2) ?
O1 C3 C4 O2 . . . . 0.3(2) ?
C2 C3 C4 O2 . . . . 179.53(15) ?
O1 C3 C4 C5 . . . . -179.91(15) ?
C2 C3 C4 C5 . . . . -0.7(2) ?
O2 C4 C5 C6 . . . . -178.65(15) ?
C3 C4 C5 C6 . . . . 1.6(3) ?
C2 C1 C6 C5 . . . . -1.0(2) ?
C8 C1 C6 C5 . . . . 178.10(15) ?
C4 C5 C6 C1 . . . . -0.8(3) ?
C6 C1 C8 N1 . . . . -179.14(16) ?
C2 C1 C8 N1 . . . . -0.1(2) ?
N1 C9 C10 N2 . . . . 66.34(18) ?
N3 C12 C13 N2 . . . . 0.31(19) ?
C1 C8 N1 C9 . . . . 179.71(14) ?
C10 C9 N1 C8 . . . . 125.58(16) ?
N3 C11 N2 C13 . . . . 0.40(18) ?
N3 C11 N2 C10 . . . . 175.73(14) ?
C12 C13 N2 C11 . . . . -0.44(19) ?
C12 C13 N2 C10 . . . . -175.77(15) ?
C9 C10 N2 C11 . . . . -78.2(2) ?
C9 C10 N2 C13 . . . . 96.36(19) ?
N2 C11 N3 C12 . . . . -0.20(19) ?
N2 C11 N3 C14 . . . . 178.01(15) ?
C13 C12 N3 C11 . . . . -0.08(19) ?
C13 C12 N3 C14 . . . . -178.29(16) ?
C2 C3 O1 C7 . . . . 10.9(2) ?
C4 C3 O1 C7 . . . . -169.95(15) ?
